data_7131552
loop_
_publ_author_name
'Eltester, M. Alexander'
'Gildenast, Hans'
'Rabatinov&#xe1;, Krist&#xed;na'
'P&#xfc;tz, Christopher'
'Cremer, Christopher'
'Lanzerath, Patrick'
'Schroers, Julian P.'
'Tauchert, Michael E.'

_publ_section_title
;
 Au &#x2192; M bonds promote catalytic alkyne hydrofunctionalisation.
;
_journal_issue 36
_journal_name_full 'Chemical communications (Cambridge, England)'
_journal_page_first 5459
_journal_page_last 5462
_journal_paper_doi 10.1039/d3cc01008b
_journal_volume 59
_journal_year 2023
_chemical_formula_moiety 'C42 H36 Ag Au N4 P2, 2(C2 F6 N O4 S2), 1.5(C6 H6)'
_chemical_formula_sum 'C55 H45 Ag Au F12 N6 O8 P2 S4'
_chemical_formula_weight 1640.98
_chemical_name_common 12
_space_group_crystal_system orthorhombic
_space_group_IT_number 61
_space_group_name_Hall '-P 2ac 2ab'
_space_group_name_H-M_alt 'P b c a'
_atom_sites_solution_hydrogens geom
_atom_sites_solution_primary dual
_audit_creation_method SHELXL-2018/3
_audit_update_record
;
2023-02-27 deposited with the CCDC.	2023-04-12 downloaded from the CCDC.
;
_cell_angle_alpha 90
_cell_angle_beta 90
_cell_angle_gamma 90
_cell_formula_units_Z 8
_cell_length_a 16.5099(14)
_cell_length_b 26.641(3)
_cell_length_c 27.507(3)
_cell_measurement_reflns_used 9827
_cell_measurement_temperature 100(2)
_cell_measurement_theta_max 27.67
_cell_measurement_theta_min 2.47
_cell_volume 12099(2)
_computing_cell_refinement SMART
_computing_data_collection 'SMART (Bruker, 2001)'
_computing_data_reduction 'SAINT-PLUS (Bruker, 2009)'
_computing_molecular_graphics 'PLATON (Spek, 2009)'
_computing_publication_material SHELXL2018
_computing_structure_refinement 'SHELXL-2018/3 (Sheldrick, 2018)'
_computing_structure_solution 'SHELXT 2018/2 (Sheldrick, 2018)'
_diffrn_ambient_temperature 100(2)
_diffrn_measured_fraction_theta_full 1.000
_diffrn_measured_fraction_theta_max 0.985
_diffrn_measurement_device_type 'CCD area detector'
_diffrn_measurement_method 'omega scans'
_diffrn_radiation_type MoK\a
_diffrn_radiation_wavelength 0.71073
_diffrn_reflns_av_R_equivalents 0.1243
_diffrn_reflns_av_unetI/netI 0.0455
_diffrn_reflns_Laue_measured_fraction_full 1.000
_diffrn_reflns_Laue_measured_fraction_max 0.985
_diffrn_reflns_limit_h_max 23
_diffrn_reflns_limit_h_min -23
_diffrn_reflns_limit_k_max 38
_diffrn_reflns_limit_k_min -38
_diffrn_reflns_limit_l_max 39
_diffrn_reflns_limit_l_min -39
_diffrn_reflns_number 398068
_diffrn_reflns_point_group_measured_fraction_full 1.000
_diffrn_reflns_point_group_measured_fraction_max 0.985
_diffrn_reflns_theta_full 25.242
_diffrn_reflns_theta_max 31.126
_diffrn_reflns_theta_min 1.481
_exptl_absorpt_coefficient_mu 3.033
_exptl_absorpt_correction_T_max 0.7167
_exptl_absorpt_correction_T_min 0.4590
_exptl_absorpt_correction_type multi-scan
_exptl_absorpt_process_details SADABS
_exptl_crystal_colour colorless
_exptl_crystal_density_diffrn 1.802
_exptl_crystal_description block
_exptl_crystal_F_000 6472
_exptl_crystal_size_max 0.280
_exptl_crystal_size_mid 0.240
_exptl_crystal_size_min 0.140
_refine_diff_density_max 2.171
_refine_diff_density_min -1.190
_refine_diff_density_rms 0.146
_refine_ls_extinction_method none
_refine_ls_goodness_of_fit_ref 1.083
_refine_ls_hydrogen_treatment constr
_refine_ls_matrix_type full
_refine_ls_number_parameters 893
_refine_ls_number_reflns 19214
_refine_ls_number_restraints 57
_refine_ls_restrained_S_all 1.083
_refine_ls_R_factor_all 0.0544
_refine_ls_R_factor_gt 0.0389
_refine_ls_shift/su_max 0.004
_refine_ls_shift/su_mean 0.000
_refine_ls_structure_factor_coef Fsqd
_refine_ls_weighting_details 'w=1/[\s^2^(Fo^2^)+(0.0286P)^2^+33.8413P] where P=(Fo^2^+2Fc^2^)/3'
_refine_ls_weighting_scheme calc
_refine_ls_wR_factor_gt 0.0863
_refine_ls_wR_factor_ref 0.0947
_reflns_Friedel_coverage 0.000
_reflns_number_gt 15770
_reflns_number_total 19214
_reflns_threshold_expression 'I > 2\s(I)'
_cod_data_source_file d3cc01008b3.cif
_cod_data_source_block x23_05
_cod_depositor_comments 'Adding full bibliography for 7131547--7131553.cif.'
_cod_database_code 7131552
_shelx_shelxl_version_number 2018/3
_shelx_space_group_comment
;
The symmetry employed for this shelxl refinement is uniquely defined
by the following loop, which should always be used as a source of
symmetry information in preference to the above space-group names.
They are only intended as comments.
;
_shelx_estimated_absorpt_t_min 0.484
_shelx_estimated_absorpt_t_max 0.676

loop_
_space_group_symop_operation_xyz
'x, y, z'
'-x+1/2, -y, z+1/2'
'-x, y+1/2, -z+1/2'
'x+1/2, -y+1/2, -z'
'-x, -y, -z'
'x-1/2, y, -z-1/2'
'x, -y-1/2, z-1/2'
'-x-1/2, y-1/2, z'

loop_
_atom_site_label
_atom_site_type_symbol
_atom_site_fract_x
_atom_site_fract_y
_atom_site_fract_z
_atom_site_U_iso_or_equiv
_atom_site_adp_type
_atom_site_occupancy
_atom_site_site_symmetry_order
_atom_site_calc_flag
_atom_site_refinement_flags_posn
_atom_site_refinement_flags_adp
_atom_site_refinement_flags_occupancy
_atom_site_disorder_assembly
_atom_site_disorder_group
Au1 Au 0.53600(2) 0.38838(2) 0.44996(2) 0.01559(4) Uani 1 1 d . . . . .
Ag1 Ag 0.54511(2) 0.33761(2) 0.36232(2) 0.01641(5) Uani 1 1 d . . . . .
S1 S 0.06789(5) 0.27076(3) 0.47906(3) 0.02152(16) Uani 1 1 d . . . . .
S2 S 0.01931(5) 0.36921(3) 0.45758(3) 0.02063(15) Uani 1 1 d . . . . .
P1 P 0.40025(5) 0.36673(3) 0.44885(3) 0.01431(14) Uani 1 1 d . . . . .
P2 P 0.67451(5) 0.39747(3) 0.43914(3) 0.01509(14) Uani 1 1 d . . . . .
F1 F 0.14355(16) 0.20488(9) 0.42602(10) 0.0407(6) Uani 1 1 d . . . . .
F2 F 0.13604(13) 0.27767(8) 0.39326(8) 0.0300(5) Uani 1 1 d . . . . .
F3 F 0.03064(14) 0.22995(9) 0.39512(9) 0.0337(5) Uani 1 1 d . . . . .
F4 F 0.04700(15) 0.37254(11) 0.55113(8) 0.0363(5) Uani 1 1 d . . . . .
F5 F 0.01056(16) 0.44315(9) 0.51945(10) 0.0399(6) Uani 1 1 d . . . . .
F6 F -0.07750(13) 0.38472(8) 0.53116(8) 0.0283(4) Uani 1 1 d . . . . .
O1 O 0.14215(15) 0.28907(11) 0.49904(10) 0.0308(6) Uani 1 1 d . . . . .
O2 O 0.02744(17) 0.22975(11) 0.50247(11) 0.0356(6) Uani 1 1 d . . . . .
O3 O 0.10099(15) 0.38328(10) 0.44807(10) 0.0288(6) Uani 1 1 d . . . . .
O4 O -0.04386(15) 0.38953(10) 0.42784(10) 0.0285(6) Uani 1 1 d . . . . .
N1 N 0.43669(15) 0.28830(9) 0.39303(9) 0.0148(5) Uani 1 1 d . . . . .
N2 N 0.66161(15) 0.30570(9) 0.40306(10) 0.0158(5) Uani 1 1 d . . . . .
N3 N 0.55243(18) 0.34503(11) 0.28117(11) 0.0231(6) Uani 1 1 d . . . . .
N4 N 0.56603(15) 0.25130(10) 0.33508(9) 0.0160(5) Uani 1 1 d . . . . .
N5 N 0.00254(16) 0.31129(11) 0.46426(11) 0.0226(6) Uani 1 1 d . . . . .
C1 C 0.35249(18) 0.37395(11) 0.50767(11) 0.0160(5) Uani 1 1 d . . . . .
C2 C 0.4008(2) 0.36249(12) 0.54806(12) 0.0205(6) Uani 1 1 d . . . . .
H2 H 0.452510 0.347677 0.543264 0.025 Uiso 1 1 calc R U . . .
C3 C 0.3744(2) 0.37238(13) 0.59462(13) 0.0250(7) Uani 1 1 d . . . . .
H3 H 0.407859 0.364567 0.621704 0.030 Uiso 1 1 calc R U . . .
C4 C 0.2982(2) 0.39398(13) 0.60170(13) 0.0261(7) Uani 1 1 d . . . . .
H4 H 0.280204 0.401729 0.633629 0.031 Uiso 1 1 calc R U . . .
C5 C 0.2491(2) 0.40403(14) 0.56229(13) 0.0258(7) Uani 1 1 d . . . . .
H5 H 0.196591 0.417622 0.567309 0.031 Uiso 1 1 calc R U . . .
C6 C 0.27603(19) 0.39441(12) 0.51512(13) 0.0206(6) Uani 1 1 d . . . . .
H6 H 0.242163 0.401821 0.488141 0.025 Uiso 1 1 calc R U . . .
C7 C 0.34299(19) 0.39932(11) 0.40213(11) 0.0165(6) Uani 1 1 d . . . . .
C8 C 0.26211(19) 0.38732(12) 0.39400(12) 0.0201(6) Uani 1 1 d . . . . .
H8 H 0.235909 0.362728 0.413451 0.024 Uiso 1 1 calc R U . . .
C9 C 0.2200(2) 0.41171(15) 0.35708(13) 0.0281(7) Uani 1 1 d . . . . .
H9 H 0.164350 0.404302 0.351837 0.034 Uiso 1 1 calc R U . . .
C10 C 0.2585(2) 0.44665(16) 0.32798(14) 0.0325(8) Uani 1 1 d . . . . .
H10 H 0.229288 0.463070 0.302846 0.039 Uiso 1 1 calc R U . . .
C11 C 0.3396(2) 0.45784(14) 0.33527(14) 0.0307(8) Uani 1 1 d . . . . .
H11 H 0.365995 0.481559 0.314943 0.037 Uiso 1 1 calc R U . . .
C12 C 0.3821(2) 0.43427(12) 0.37241(13) 0.0236(7) Uani 1 1 d . . . . .
H12 H 0.437604 0.441906 0.377577 0.028 Uiso 1 1 calc R U . . .
C13 C 0.73050(18) 0.42364(11) 0.48955(12) 0.0167(6) Uani 1 1 d . . . . .
C14 C 0.7815(2) 0.46495(12) 0.48496(14) 0.0233(7) Uani 1 1 d . . . . .
H14 H 0.793120 0.478317 0.453709 0.028 Uiso 1 1 calc R U . . .
C15 C 0.8155(2) 0.48658(14) 0.52604(16) 0.0324(9) Uani 1 1 d . . . . .
H15 H 0.849734 0.515045 0.522885 0.039 Uiso 1 1 calc R U . . .
C16 C 0.7997(2) 0.46699(16) 0.57136(16) 0.0362(9) Uani 1 1 d . . . . .
H16 H 0.823230 0.482013 0.599326 0.043 Uiso 1 1 calc R U . . .
C17 C 0.7502(3) 0.42577(16) 0.57643(14) 0.0344(9) Uani 1 1 d . . . . .
H17 H 0.740350 0.412092 0.607764 0.041 Uiso 1 1 calc R U . . .
C18 C 0.7146(2) 0.40417(14) 0.53571(13) 0.0253(7) Uani 1 1 d . . . . .
H18 H 0.679526 0.376157 0.539273 0.030 Uiso 1 1 calc R U . . .
C19 C 0.69974(19) 0.43258(12) 0.38526(12) 0.0193(6) Uani 1 1 d . . . . .
C20 C 0.6412(2) 0.46295(12) 0.36370(13) 0.0247(7) Uani 1 1 d . . . . .
H20 H 0.588337 0.464659 0.377203 0.030 Uiso 1 1 calc R U . . .
C21 C 0.6600(3) 0.49068(14) 0.32256(14) 0.0339(9) Uani 1 1 d . . . . .
H21 H 0.620187 0.511568 0.307970 0.041 Uiso 1 1 calc R U . . .
C22 C 0.7366(3) 0.48781(15) 0.30297(14) 0.0388(10) Uani 1 1 d . . . . .
H22 H 0.749270 0.506875 0.274801 0.047 Uiso 1 1 calc R U . . .
C23 C 0.7951(3) 0.45767(17) 0.32361(16) 0.0402(10) Uani 1 1 d . . . . .
H23 H 0.847531 0.455960 0.309504 0.048 Uiso 1 1 calc R U . . .
C24 C 0.7776(2) 0.42979(15) 0.36502(14) 0.0299(8) Uani 1 1 d . . . . .
H24 H 0.817833 0.409104 0.379429 0.036 Uiso 1 1 calc R U . . .
C25 C 0.38904(18) 0.30105(11) 0.43064(11) 0.0148(5) Uani 1 1 d . . . . .
C26 C 0.33575(19) 0.26791(12) 0.45262(11) 0.0182(6) Uani 1 1 d . . . . .
H26 H 0.301524 0.278387 0.478462 0.022 Uiso 1 1 calc R U . . .
C27 C 0.3341(2) 0.21888(12) 0.43558(12) 0.0214(6) Uani 1 1 d . . . . .
H27 H 0.298877 0.194928 0.450013 0.026 Uiso 1 1 calc R U . . .
C28 C 0.38382(19) 0.20517(12) 0.39757(12) 0.0197(6) Uani 1 1 d . . . . .
H28 H 0.383969 0.171563 0.386024 0.024 Uiso 1 1 calc R U . . .
C29 C 0.43406(18) 0.24122(11) 0.37616(11) 0.0161(5) Uani 1 1 d . . . . .
C30 C 0.4850(2) 0.22897(12) 0.33203(12) 0.0190(6) Uani 1 1 d . . . . .
H30A H 0.490125 0.192075 0.329015 0.023 Uiso 1 1 calc R U . . .
H30B H 0.457366 0.241574 0.302510 0.023 Uiso 1 1 calc R U . . .
C31 C 0.71427(18) 0.33473(11) 0.42736(11) 0.0161(5) Uani 1 1 d . . . . .
C32 C 0.79070(19) 0.31858(12) 0.44099(12) 0.0188(6) Uani 1 1 d . . . . .
H32 H 0.826456 0.340006 0.458361 0.023 Uiso 1 1 calc R U . . .
C33 C 0.81343(19) 0.27012(12) 0.42846(12) 0.0202(6) Uani 1 1 d . . . . .
H33 H 0.865859 0.257954 0.436451 0.024 Uiso 1 1 calc R U . . .
C34 C 0.75898(19) 0.23984(12) 0.40429(12) 0.0195(6) Uani 1 1 d . . . . .
H34 H 0.773317 0.206335 0.396166 0.023 Uiso 1 1 calc R U . . .
C35 C 0.68278(18) 0.25846(11) 0.39176(11) 0.0156(5) Uani 1 1 d . . . . .
C36 C 0.61894(19) 0.22493(11) 0.36896(12) 0.0177(6) Uani 1 1 d . . . . .
H36A H 0.646227 0.197141 0.351562 0.021 Uiso 1 1 calc R U . . .
H36B H 0.585492 0.209992 0.395103 0.021 Uiso 1 1 calc R U . . .
C37 C 0.5263(2) 0.38412(14) 0.25468(14) 0.0286(7) Uani 1 1 d . . . . .
H37 H 0.517995 0.415386 0.270533 0.034 Uiso 1 1 calc R U . . .
C38 C 0.5107(2) 0.38095(15) 0.20529(14) 0.0311(8) Uani 1 1 d . . . . .
H38 H 0.492688 0.409463 0.187604 0.037 Uiso 1 1 calc R U . . .
C39 C 0.5221(2) 0.33552(16) 0.18241(14) 0.0321(8) Uani 1 1 d . . . . .
H39 H 0.511401 0.332042 0.148648 0.038 Uiso 1 1 calc R U . . .
C40 C 0.5493(2) 0.29504(15) 0.20932(13) 0.0258(7) Uani 1 1 d . . . . .
H40 H 0.556896 0.263352 0.194140 0.031 Uiso 1 1 calc R U . . .
C41 C 0.56547(19) 0.30076(13) 0.25845(12) 0.0207(6) Uani 1 1 d . . . . .
C42 C 0.6032(2) 0.25847(12) 0.28714(12) 0.0206(6) Uani 1 1 d . . . . .
H42A H 0.598165 0.226953 0.268311 0.025 Uiso 1 1 calc R U . . .
H42B H 0.661672 0.265470 0.291462 0.025 Uiso 1 1 calc R U . . .
C43 C 0.0958(2) 0.24473(12) 0.42003(13) 0.0235(7) Uani 1 1 d . . . . .
C44 C -0.0016(2) 0.39370(13) 0.51808(13) 0.0247(7) Uani 1 1 d . . . . .
C47 C 0.3287(3) 0.2023(3) 0.7137(2) 0.0667(17) Uani 1 1 d . . . . .
H47 H 0.345120 0.182884 0.686431 0.080 Uiso 1 1 calc R U . . .
C48 C 0.3407(2) 0.2533(2) 0.71397(17) 0.0436(11) Uani 1 1 d . . . . .
H48 H 0.367812 0.268816 0.687475 0.052 Uiso 1 1 calc R U . . .
C49 C 0.3144(3) 0.2817(2) 0.7516(2) 0.0584(15) Uani 1 1 d . . . . .
H49 H 0.321871 0.317019 0.751158 0.070 Uiso 1 1 calc R U . . .
C50 C 0.2758(3) 0.2584(3) 0.79152(19) 0.0585(15) Uani 1 1 d . . . . .
H50 H 0.255644 0.278308 0.817492 0.070 Uiso 1 1 calc R U . . .
C51 C 0.2676(3) 0.2082(2) 0.7929(2) 0.0587(15) Uani 1 1 d . . . . .
H51 H 0.244928 0.192292 0.820606 0.070 Uiso 1 1 calc R U . . .
C52 C 0.2930(3) 0.1797(3) 0.7528(3) 0.0711(19) Uani 1 1 d . . . . .
H52 H 0.285291 0.144368 0.752823 0.085 Uiso 1 1 calc R U . . .
S3A S 0.02526(13) 0.39072(9) 0.78712(9) 0.0375(4) Uani 0.753(3) 1 d D . P A 1
S4A S -0.02237(9) 0.45939(5) 0.71527(5) 0.0343(3) Uani 0.753(3) 1 d D . P A 1
F7A F 0.1680(3) 0.3666(2) 0.81708(19) 0.0715(14) Uani 0.753(3) 1 d D . P A 1
F8A F 0.1541(3) 0.36183(14) 0.73883(16) 0.0599(12) Uani 0.753(3) 1 d D . P A 1
F9A F 0.1653(2) 0.43345(14) 0.7732(2) 0.0616(13) Uani 0.753(3) 1 d D . P A 1
F10A F 0.0899(3) 0.4349(2) 0.6530(2) 0.0611(15) Uani 0.753(3) 1 d D . P A 1
F11A F -0.0299(3) 0.41666(17) 0.63057(15) 0.0540(11) Uani 0.753(3) 1 d D . P A 1
F12A F 0.0115(4) 0.49245(16) 0.62990(14) 0.0626(12) Uani 0.753(3) 1 d D . P A 1
O6A O 0.0138(4) 0.42765(18) 0.82396(17) 0.0500(12) Uani 0.753(3) 1 d D . P A 1
O7A O 0.0047(4) 0.33906(17) 0.7965(2) 0.0518(14) Uani 0.753(3) 1 d D . P A 1
O8A O -0.1040(4) 0.4726(3) 0.7087(2) 0.0567(18) Uani 0.753(3) 1 d D . P A 1
O9A O 0.0308(3) 0.49676(15) 0.73596(15) 0.0442(11) Uani 0.753(3) 1 d D . P A 1
N6A N -0.0105(4) 0.40436(19) 0.73510(19) 0.0428(12) Uani 0.753(3) 1 d D . P A 1
C45A C 0.1326(4) 0.3892(2) 0.7779(3) 0.0513(18) Uani 0.753(3) 1 d D . P A 1
C46A C 0.0142(4) 0.4502(2) 0.6540(2) 0.0407(13) Uani 0.753(3) 1 d D . P A 1
S3B S 0.0084(5) 0.3849(4) 0.7859(3) 0.039 Uiso 0.247(3) 1 d D U P A 2
S4B S 0.0587(3) 0.43695(18) 0.70383(16) 0.0453(13) Uani 0.247(3) 1 d D . P A 2
F7B F 0.0832(12) 0.3818(5) 0.8682(4) 0.087(5) Uani 0.247(3) 1 d D . P A 2
F8B F 0.1355(13) 0.3344(6) 0.8127(7) 0.104(7) Uani 0.247(3) 1 d D . P A 2
F9B F 0.1552(9) 0.4155(6) 0.8109(5) 0.071(4) Uani 0.247(3) 1 d D . P A 2
F10B F -0.0602(10) 0.4122(6) 0.6454(6) 0.064(5) Uiso 0.247(3) 1 d D . P A 2
F11B F -0.1001(13) 0.4563(8) 0.7056(8) 0.074(8) Uiso 0.247(3) 1 d D . P A 2
F12B F -0.0335(12) 0.4902(7) 0.6481(8) 0.103(7) Uiso 0.247(3) 1 d D . P A 2
O6B O -0.0212(12) 0.4310(7) 0.8069(8) 0.078(7) Uiso 0.247(3) 1 d D . P A 2
O7B O -0.0298(12) 0.3401(7) 0.7964(9) 0.073(8) Uiso 0.247(3) 1 d D . P A 2
O8B O 0.0731(11) 0.4797(6) 0.7328(6) 0.066(5) Uiso 0.247(3) 1 d D . P A 2
O9B O 0.1135(12) 0.4267(9) 0.6635(7) 0.060(7) Uiso 0.247(3) 1 d D . P A 2
N6B N 0.0405(9) 0.3878(5) 0.7324(4) 0.036(3) Uani 0.247(3) 1 d D . P A 2
C45B C 0.1018(10) 0.3795(6) 0.8204(6) 0.059(5) Uani 0.247(3) 1 d D . P A 2
C46B C -0.0378(9) 0.4494(6) 0.6762(6) 0.050(5) Uiso 0.247(3) 1 d D . P A 2
C53 C 0.4239(2) 0.50142(13) 0.47919(15) 0.0279(8) Uani 1 1 d . . . . .
H53 H 0.371468 0.502339 0.464934 0.033 Uiso 1 1 calc R U . . .
C54 C 0.4907(2) 0.51741(13) 0.45272(14) 0.0276(7) Uani 1 1 d . . . . .
H54 H 0.484241 0.529332 0.420401 0.033 Uiso 1 1 calc R U . . .
C55 C 0.5666(2) 0.51581(13) 0.47383(15) 0.0278(8) Uani 1 1 d . . . . .
H55 H 0.612580 0.526648 0.455885 0.033 Uiso 1 1 calc R U . . .

loop_
_atom_site_aniso_label
_atom_site_aniso_U_11
_atom_site_aniso_U_22
_atom_site_aniso_U_33
_atom_site_aniso_U_23
_atom_site_aniso_U_13
_atom_site_aniso_U_12
Au1 0.01150(5) 0.01343(6) 0.02183(6) -0.00279(4) 0.00124(4) -0.00068(4)
Ag1 0.01674(10) 0.01457(10) 0.01794(11) -0.00053(8) 0.00056(8) 0.00065(8)
S1 0.0188(4) 0.0265(4) 0.0193(4) 0.0040(3) 0.0001(3) 0.0001(3)
S2 0.0141(3) 0.0251(4) 0.0227(4) -0.0004(3) 0.0001(3) -0.0015(3)
P1 0.0120(3) 0.0123(3) 0.0186(4) -0.0007(3) 0.0007(3) 0.0008(3)
P2 0.0119(3) 0.0120(3) 0.0213(4) -0.0001(3) 0.0005(3) -0.0012(3)
F1 0.0452(14) 0.0273(12) 0.0495(15) 0.0030(11) 0.0055(12) 0.0165(10)
F2 0.0318(11) 0.0339(12) 0.0242(10) 0.0058(9) 0.0091(9) -0.0009(9)
F3 0.0383(13) 0.0320(12) 0.0309(12) -0.0069(9) -0.0032(9) -0.0057(9)
F4 0.0329(12) 0.0477(15) 0.0282(12) -0.0063(10) -0.0066(9) 0.0042(11)
F5 0.0445(14) 0.0252(11) 0.0501(15) -0.0100(10) 0.0096(12) -0.0112(10)
F6 0.0242(10) 0.0277(11) 0.0331(12) -0.0011(9) 0.0100(9) -0.0003(8)
O1 0.0218(12) 0.0426(16) 0.0280(13) 0.0007(11) -0.0075(10) 0.0006(11)
O2 0.0344(15) 0.0397(16) 0.0326(15) 0.0148(12) 0.0089(12) -0.0029(12)
O3 0.0176(12) 0.0330(14) 0.0357(15) 0.0041(11) 0.0060(10) -0.0039(10)
O4 0.0225(12) 0.0333(14) 0.0296(14) 0.0039(11) -0.0046(10) 0.0035(10)
N1 0.0131(11) 0.0146(11) 0.0168(12) -0.0006(9) -0.0011(9) 0.0002(9)
N2 0.0131(11) 0.0144(11) 0.0198(12) -0.0020(9) 0.0006(9) -0.0006(9)
N3 0.0262(14) 0.0231(14) 0.0199(13) 0.0021(11) 0.0035(11) 0.0032(11)
N4 0.0153(11) 0.0166(12) 0.0161(12) -0.0011(9) 0.0012(9) 0.0005(9)
N5 0.0127(12) 0.0254(14) 0.0298(15) -0.0038(12) -0.0014(11) -0.0011(10)
C1 0.0150(13) 0.0135(13) 0.0195(14) -0.0013(11) 0.0018(11) -0.0019(10)
C2 0.0187(14) 0.0196(15) 0.0233(16) 0.0011(12) -0.0007(12) -0.0019(12)
C3 0.0297(18) 0.0256(16) 0.0197(16) -0.0004(13) -0.0017(13) -0.0067(14)
C4 0.0331(18) 0.0212(16) 0.0239(17) -0.0068(13) 0.0080(14) -0.0088(13)
C5 0.0224(16) 0.0247(16) 0.0303(18) -0.0066(14) 0.0086(14) -0.0042(13)
C6 0.0158(14) 0.0219(15) 0.0240(16) -0.0053(12) 0.0020(12) -0.0007(11)
C7 0.0176(14) 0.0147(13) 0.0172(14) -0.0002(10) 0.0012(11) 0.0024(10)
C8 0.0162(14) 0.0244(16) 0.0196(15) -0.0008(12) 0.0014(11) 0.0009(12)
C9 0.0251(17) 0.0348(19) 0.0244(17) -0.0026(14) -0.0044(14) 0.0065(14)
C10 0.037(2) 0.039(2) 0.0214(17) 0.0057(15) -0.0032(15) 0.0143(17)
C11 0.036(2) 0.0260(18) 0.0296(19) 0.0095(14) 0.0052(15) 0.0032(15)
C12 0.0252(16) 0.0194(15) 0.0263(17) 0.0028(13) 0.0045(13) -0.0016(12)
C13 0.0134(13) 0.0135(13) 0.0232(15) -0.0012(11) -0.0011(11) 0.0013(10)
C14 0.0189(15) 0.0166(14) 0.0345(19) -0.0034(13) -0.0023(13) -0.0025(11)
C15 0.0234(17) 0.0234(17) 0.051(2) -0.0136(16) -0.0067(16) 0.0000(13)
C16 0.032(2) 0.037(2) 0.040(2) -0.0208(18) -0.0117(17) 0.0099(16)
C17 0.035(2) 0.044(2) 0.0242(18) -0.0024(16) -0.0004(16) 0.0071(17)
C18 0.0255(17) 0.0248(16) 0.0255(17) 0.0004(14) 0.0023(13) 0.0010(13)
C19 0.0197(14) 0.0164(14) 0.0217(15) 0.0003(11) -0.0008(12) 0.0005(11)
C20 0.0290(17) 0.0170(14) 0.0280(17) 0.0010(13) -0.0063(14) 0.0014(13)
C21 0.054(3) 0.0223(17) 0.0257(18) 0.0038(14) -0.0099(17) 0.0016(16)
C22 0.065(3) 0.0283(19) 0.0225(18) 0.0046(15) 0.0024(18) -0.0118(19)
C23 0.045(2) 0.040(2) 0.036(2) 0.0068(18) 0.0198(19) -0.0040(19)
C24 0.0248(17) 0.0335(19) 0.0314(19) 0.0084(15) 0.0071(14) 0.0014(14)
C25 0.0147(13) 0.0130(12) 0.0166(13) -0.0005(10) -0.0013(10) 0.0008(10)
C26 0.0165(14) 0.0177(14) 0.0204(15) 0.0027(11) 0.0008(11) -0.0022(11)
C27 0.0235(15) 0.0167(14) 0.0241(16) 0.0046(12) 0.0012(12) -0.0061(12)
C28 0.0218(15) 0.0143(13) 0.0231(15) 0.0003(11) -0.0028(12) -0.0017(11)
C29 0.0165(13) 0.0142(13) 0.0177(14) 0.0003(11) -0.0044(11) 0.0002(10)
C30 0.0207(14) 0.0157(14) 0.0206(15) -0.0044(11) -0.0014(12) -0.0024(11)
C31 0.0137(13) 0.0154(13) 0.0192(14) 0.0014(11) 0.0009(11) -0.0011(10)
C32 0.0138(13) 0.0190(14) 0.0234(15) 0.0012(12) -0.0016(11) -0.0001(11)
C33 0.0152(14) 0.0207(15) 0.0248(16) 0.0030(12) -0.0006(12) 0.0048(11)
C34 0.0203(14) 0.0154(14) 0.0227(15) 0.0001(11) -0.0002(12) 0.0054(11)
C35 0.0167(13) 0.0128(13) 0.0174(14) 0.0007(10) 0.0022(11) 0.0005(10)
C36 0.0191(14) 0.0124(13) 0.0214(15) -0.0010(11) -0.0031(11) 0.0006(11)
C37 0.0313(19) 0.0269(17) 0.0275(18) 0.0054(14) 0.0016(14) 0.0029(14)
C38 0.0320(19) 0.037(2) 0.0248(18) 0.0126(15) 0.0029(15) 0.0049(16)
C39 0.0319(19) 0.042(2) 0.0218(17) 0.0043(15) 0.0011(14) 0.0036(16)
C40 0.0228(16) 0.0340(19) 0.0207(16) 0.0001(14) 0.0034(13) 0.0025(14)
C41 0.0174(14) 0.0240(15) 0.0207(15) 0.0019(12) 0.0036(12) 0.0011(12)
C42 0.0199(15) 0.0228(15) 0.0191(15) -0.0027(12) 0.0046(12) 0.0034(12)
C43 0.0266(16) 0.0184(15) 0.0255(17) 0.0043(12) 0.0042(13) 0.0035(12)
C44 0.0223(16) 0.0239(16) 0.0279(17) -0.0024(13) -0.0001(13) -0.0034(13)
C47 0.032(3) 0.092(5) 0.076(4) -0.002(4) 0.009(3) 0.019(3)
C48 0.0211(18) 0.074(3) 0.036(2) 0.019(2) -0.0031(16) -0.0040(19)
C49 0.041(3) 0.060(3) 0.075(4) 0.010(3) -0.034(3) -0.005(2)
C50 0.034(2) 0.100(5) 0.042(3) -0.007(3) -0.017(2) 0.011(3)
C51 0.034(2) 0.080(4) 0.062(3) 0.036(3) -0.005(2) 0.010(3)
C52 0.047(3) 0.067(4) 0.100(5) 0.034(4) 0.012(3) 0.023(3)
S3A 0.0446(12) 0.0320(9) 0.0359(7) 0.0036(6) 0.0069(8) -0.0094(7)
S4A 0.0461(8) 0.0312(7) 0.0255(6) -0.0026(5) 0.0053(5) 0.0075(6)
F7A 0.071(3) 0.070(3) 0.073(3) -0.005(3) -0.024(3) 0.015(3)
F8A 0.072(3) 0.037(2) 0.070(3) -0.0153(19) 0.022(2) 0.0094(19)
F9A 0.046(2) 0.0282(18) 0.111(4) -0.018(2) 0.020(2) -0.0105(16)
F10A 0.046(3) 0.074(4) 0.064(3) -0.021(3) 0.024(3) -0.004(3)
F11A 0.063(3) 0.067(3) 0.032(2) -0.0216(19) 0.0050(19) -0.015(2)
F12A 0.106(4) 0.052(2) 0.0300(19) 0.0085(17) 0.006(2) -0.004(2)
O6A 0.060(3) 0.059(3) 0.031(2) -0.003(2) 0.019(2) -0.001(2)
O7A 0.053(3) 0.040(3) 0.063(3) 0.022(2) -0.001(3) -0.017(2)
O8A 0.056(3) 0.070(5) 0.045(3) -0.009(3) 0.000(2) 0.030(3)
O9A 0.079(3) 0.0245(19) 0.029(2) -0.0061(15) 0.001(2) -0.004(2)
N6A 0.059(3) 0.030(2) 0.039(3) -0.001(2) -0.006(3) -0.004(2)
C45A 0.058(4) 0.024(3) 0.072(5) -0.020(3) 0.018(4) -0.006(3)
C46A 0.052(4) 0.042(3) 0.029(3) -0.009(2) 0.007(2) -0.003(3)
S4B 0.065(3) 0.042(3) 0.028(2) -0.0016(18) -0.002(2) -0.022(2)
F7B 0.178(17) 0.046(7) 0.036(6) 0.002(5) -0.020(7) -0.036(9)
F8B 0.161(18) 0.051(7) 0.100(12) -0.016(8) -0.069(12) 0.029(9)
F9B 0.080(10) 0.073(8) 0.060(8) 0.003(7) -0.028(7) -0.021(7)
N6B 0.037(8) 0.027(7) 0.044(9) 0.008(6) -0.003(6) -0.003(6)
C45B 0.082(13) 0.045(8) 0.048(8) -0.002(8) -0.011(9) -0.002(7)
C53 0.0178(15) 0.0199(16) 0.046(2) -0.0118(15) -0.0002(15) 0.0021(12)
C54 0.0303(18) 0.0159(15) 0.037(2) -0.0030(13) -0.0001(15) 0.0001(13)
C55 0.0226(16) 0.0187(15) 0.042(2) -0.0096(14) 0.0108(15) -0.0046(13)

loop_
_atom_type_symbol
_atom_type_description
_atom_type_scat_dispersion_real
_atom_type_scat_dispersion_imag
_atom_type_scat_source
C C 0.0033 0.0016 'International Tables Vol C Tables 4.2.6.8 and 6.1.1.4'
H H 0.0000 0.0000 'International Tables Vol C Tables 4.2.6.8 and 6.1.1.4'
N N 0.0061 0.0033 'International Tables Vol C Tables 4.2.6.8 and 6.1.1.4'
O O 0.0106 0.0060 'International Tables Vol C Tables 4.2.6.8 and 6.1.1.4'
F F 0.0171 0.0103 'International Tables Vol C Tables 4.2.6.8 and 6.1.1.4'
P P 0.1023 0.0942 'International Tables Vol C Tables 4.2.6.8 and 6.1.1.4'
S S 0.1246 0.1234 'International Tables Vol C Tables 4.2.6.8 and 6.1.1.4'
Ag Ag -0.8971 1.1015 'International Tables Vol C Tables 4.2.6.8 and 6.1.1.4'
Au Au -2.0133 8.8022 'International Tables Vol C Tables 4.2.6.8 and 6.1.1.4'

loop_
_geom_angle_atom_site_label_1
_geom_angle_atom_site_label_2
_geom_angle_atom_site_label_3
_geom_angle
_geom_angle_site_symmetry_1
_geom_angle_site_symmetry_3
_geom_angle_publ_flag
P1 Au1 P2 168.33(3) . . ?
P1 Au1 Ag1 85.37(2) . . ?
P2 Au1 Ag1 83.43(2) . . ?
N3 Ag1 N1 116.30(10) . . ?
N3 Ag1 N2 117.11(10) . . ?
N1 Ag1 N2 104.10(9) . . ?
N3 Ag1 N4 76.71(10) . . ?
N1 Ag1 N4 72.25(9) . . ?
N2 Ag1 N4 72.20(9) . . ?
N3 Ag1 Au1 145.70(8) . . ?
N1 Ag1 Au1 85.38(6) . . ?
N2 Ag1 Au1 78.97(6) . . ?
N4 Ag1 Au1 137.28(6) . . ?
O1 S1 O2 119.15(17) . . ?
O1 S1 N5 116.85(16) . . ?
O2 S1 N5 108.58(16) . . ?
O1 S1 C43 104.76(16) . . ?
O2 S1 C43 103.17(17) . . ?
N5 S1 C43 101.72(16) . . ?
O3 S2 O4 119.04(17) . . ?
O3 S2 N5 116.41(16) . . ?
O4 S2 N5 107.96(16) . . ?
O3 S2 C44 104.69(16) . . ?
O4 S2 C44 104.39(17) . . ?
N5 S2 C44 102.15(16) . . ?
C1 P1 C7 110.79(14) . . ?
C1 P1 C25 107.60(14) . . ?
C7 P1 C25 102.17(14) . . ?
C1 P1 Au1 112.55(10) . . ?
C7 P1 Au1 113.22(10) . . ?
C25 P1 Au1 109.87(10) . . ?
C19 P2 C13 108.23(15) . . ?
C19 P2 C31 104.26(14) . . ?
C13 P2 C31 107.80(14) . . ?
C19 P2 Au1 112.83(11) . . ?
C13 P2 Au1 116.51(10) . . ?
C31 P2 Au1 106.38(10) . . ?
C29 N1 C25 119.0(3) . . ?
C29 N1 Ag1 114.8(2) . . ?
C25 N1 Ag1 125.12(19) . . ?
C31 N2 C35 119.1(3) . . ?
C31 N2 Ag1 123.5(2) . . ?
C35 N2 Ag1 115.8(2) . . ?
C37 N3 C41 118.5(3) . . ?
C37 N3 Ag1 126.2(2) . . ?
C41 N3 Ag1 113.0(2) . . ?
C36 N4 C30 112.8(2) . . ?
C36 N4 C42 112.7(2) . . ?
C30 N4 C42 112.5(2) . . ?
C36 N4 Ag1 110.01(18) . . ?
C30 N4 Ag1 105.69(18) . . ?
C42 N4 Ag1 102.27(18) . . ?
S2 N5 S1 125.34(18) . . ?
C6 C1 C2 119.0(3) . . ?
C6 C1 P1 124.7(3) . . ?
C2 C1 P1 116.0(2) . . ?
C3 C2 C1 121.1(3) . . ?
C3 C2 H2 119.5 . . ?
C1 C2 H2 119.5 . . ?
C2 C3 C4 119.5(3) . . ?
C2 C3 H3 120.3 . . ?
C4 C3 H3 120.3 . . ?
C5 C4 C3 120.0(3) . . ?
C5 C4 H4 120.0 . . ?
C3 C4 H4 120.0 . . ?
C4 C5 C6 120.5(3) . . ?
C4 C5 H5 119.7 . . ?
C6 C5 H5 119.7 . . ?
C1 C6 C5 119.9(3) . . ?
C1 C6 H6 120.1 . . ?
C5 C6 H6 120.1 . . ?
C8 C7 C12 120.2(3) . . ?
C8 C7 P1 120.2(2) . . ?
C12 C7 P1 119.5(2) . . ?
C7 C8 C9 119.3(3) . . ?
C7 C8 H8 120.3 . . ?
C9 C8 H8 120.3 . . ?
C10 C9 C8 120.4(3) . . ?
C10 C9 H9 119.8 . . ?
C8 C9 H9 119.8 . . ?
C9 C10 C11 120.4(3) . . ?
C9 C10 H10 119.8 . . ?
C11 C10 H10 119.8 . . ?
C10 C11 C12 119.8(3) . . ?
C10 C11 H11 120.1 . . ?
C12 C11 H11 120.1 . . ?
C11 C12 C7 119.9(3) . . ?
C11 C12 H12 120.1 . . ?
C7 C12 H12 120.1 . . ?
C14 C13 C18 119.3(3) . . ?
C14 C13 P2 123.0(3) . . ?
C18 C13 P2 117.3(2) . . ?
C15 C14 C13 120.0(4) . . ?
C15 C14 H14 120.0 . . ?
C13 C14 H14 120.0 . . ?
C16 C15 C14 120.3(4) . . ?
C16 C15 H15 119.9 . . ?
C14 C15 H15 119.9 . . ?
C17 C16 C15 120.4(4) . . ?
C17 C16 H16 119.8 . . ?
C15 C16 H16 119.8 . . ?
C16 C17 C18 120.0(4) . . ?
C16 C17 H17 120.0 . . ?
C18 C17 H17 120.0 . . ?
C17 C18 C13 120.0(3) . . ?
C17 C18 H18 120.0 . . ?
C13 C18 H18 120.0 . . ?
C20 C19 C24 119.8(3) . . ?
C20 C19 P2 119.4(3) . . ?
C24 C19 P2 120.7(3) . . ?
C21 C20 C19 120.1(4) . . ?
C21 C20 H20 119.9 . . ?
C19 C20 H20 119.9 . . ?
C22 C21 C20 119.7(4) . . ?
C22 C21 H21 120.2 . . ?
C20 C21 H21 120.2 . . ?
C21 C22 C23 121.0(4) . . ?
C21 C22 H22 119.5 . . ?
C23 C22 H22 119.5 . . ?
C22 C23 C24 120.2(4) . . ?
C22 C23 H23 119.9 . . ?
C24 C23 H23 119.9 . . ?
C23 C24 C19 119.2(4) . . ?
C23 C24 H24 120.4 . . ?
C19 C24 H24 120.4 . . ?
N1 C25 C26 123.2(3) . . ?
N1 C25 P1 113.2(2) . . ?
C26 C25 P1 123.7(2) . . ?
C25 C26 C27 117.7(3) . . ?
C25 C26 H26 121.1 . . ?
C27 C26 H26 121.1 . . ?
C28 C27 C26 119.6(3) . . ?
C28 C27 H27 120.2 . . ?
C26 C27 H27 120.2 . . ?
C27 C28 C29 119.4(3) . . ?
C27 C28 H28 120.3 . . ?
C29 C28 H28 120.3 . . ?
N1 C29 C28 121.1(3) . . ?
N1 C29 C30 117.6(3) . . ?
C28 C29 C30 121.3(3) . . ?
N4 C30 C29 111.9(2) . . ?
N4 C30 H30A 109.2 . . ?
C29 C30 H30A 109.2 . . ?
N4 C30 H30B 109.2 . . ?
C29 C30 H30B 109.2 . . ?
H30A C30 H30B 107.9 . . ?
N2 C31 C32 123.1(3) . . ?
N2 C31 P2 112.5(2) . . ?
C32 C31 P2 124.3(2) . . ?
C31 C32 C33 117.9(3) . . ?
C31 C32 H32 121.0 . . ?
C33 C32 H32 121.0 . . ?
C34 C33 C32 119.2(3) . . ?
C34 C33 H33 120.4 . . ?
C32 C33 H33 120.4 . . ?
C33 C34 C35 119.9(3) . . ?
C33 C34 H34 120.0 . . ?
C35 C34 H34 120.0 . . ?
N2 C35 C34 120.7(3) . . ?
N2 C35 C36 117.8(3) . . ?
C34 C35 C36 121.3(3) . . ?
N4 C36 C35 113.4(2) . . ?
N4 C36 H36A 108.9 . . ?
C35 C36 H36A 108.9 . . ?
N4 C36 H36B 108.9 . . ?
C35 C36 H36B 108.9 . . ?
H36A C36 H36B 107.7 . . ?
N3 C37 C38 123.0(4) . . ?
N3 C37 H37 118.5 . . ?
C38 C37 H37 118.5 . . ?
C39 C38 C37 118.5(4) . . ?
C39 C38 H38 120.8 . . ?
C37 C38 H38 120.8 . . ?
C38 C39 C40 119.0(4) . . ?
C38 C39 H39 120.5 . . ?
C40 C39 H39 120.5 . . ?
C39 C40 C41 119.9(4) . . ?
C39 C40 H40 120.0 . . ?
C41 C40 H40 120.0 . . ?
N3 C41 C40 121.1(3) . . ?
N3 C41 C42 118.4(3) . . ?
C40 C41 C42 120.5(3) . . ?
N4 C42 C41 113.2(3) . . ?
N4 C42 H42A 108.9 . . ?
C41 C42 H42A 108.9 . . ?
N4 C42 H42B 108.9 . . ?
C41 C42 H42B 108.9 . . ?
H42A C42 H42B 107.8 . . ?
F2 C43 F1 107.5(3) . . ?
F2 C43 F3 108.3(3) . . ?
F1 C43 F3 107.8(3) . . ?
F2 C43 S1 111.7(2) . . ?
F1 C43 S1 110.0(2) . . ?
F3 C43 S1 111.4(2) . . ?
F6 C44 F5 108.3(3) . . ?
F6 C44 F4 107.9(3) . . ?
F5 C44 F4 107.9(3) . . ?
F6 C44 S2 111.3(2) . . ?
F5 C44 S2 110.5(3) . . ?
F4 C44 S2 110.9(2) . . ?
C52 C47 C48 119.6(6) . . ?
C52 C47 H47 120.2 . . ?
C48 C47 H47 120.2 . . ?
C49 C48 C47 120.8(5) . . ?
C49 C48 H48 119.6 . . ?
C47 C48 H48 119.6 . . ?
C48 C49 C50 119.6(5) . . ?
C48 C49 H49 120.2 . . ?
C50 C49 H49 120.2 . . ?
C51 C50 C49 120.2(6) . . ?
C51 C50 H50 119.9 . . ?
C49 C50 H50 119.9 . . ?
C50 C51 C52 119.1(5) . . ?
C50 C51 H51 120.4 . . ?
C52 C51 H51 120.4 . . ?
C47 C52 C51 120.6(6) . . ?
C47 C52 H52 119.7 . . ?
C51 C52 H52 119.7 . . ?
O6A S3A O7A 120.1(3) . . ?
O6A S3A N6A 115.6(4) . . ?
O7A S3A N6A 106.9(3) . . ?
O6A S3A C45A 104.4(3) . . ?
O7A S3A C45A 103.7(4) . . ?
N6A S3A C45A 104.2(4) . . ?
O8A S4A O9A 117.4(4) . . ?
O8A S4A N6A 113.4(4) . . ?
O9A S4A N6A 115.4(3) . . ?
O8A S4A C46A 103.6(3) . . ?
O9A S4A C46A 104.9(3) . . ?
N6A S4A C46A 99.0(3) . . ?
S4A N6A S3A 124.7(3) . . ?
F9A C45A F8A 107.6(6) . . ?
F9A C45A F7A 107.5(6) . . ?
F8A C45A F7A 106.2(5) . . ?
F9A C45A S3A 113.8(5) . . ?
F8A C45A S3A 112.7(5) . . ?
F7A C45A S3A 108.7(5) . . ?
F12A C46A F10A 106.8(6) . . ?
F12A C46A F11A 108.4(5) . . ?
F10A C46A F11A 107.6(5) . . ?
F12A C46A S4A 110.2(4) . . ?
F10A C46A S4A 112.4(5) . . ?
F11A C46A S4A 111.2(4) . . ?
O7B S3B O6B 119.9(14) . . ?
O7B S3B N6B 113.1(12) . . ?
O6B S3B N6B 116.7(11) . . ?
O7B S3B C45B 102.2(11) . . ?
O6B S3B C45B 98.5(11) . . ?
N6B S3B C45B 102.0(9) . . ?
O8B S4B O9B 118.5(13) . . ?
O8B S4B N6B 115.3(9) . . ?
O9B S4B N6B 110.2(11) . . ?
O8B S4B C46B 103.9(10) . . ?
O9B S4B C46B 105.2(10) . . ?
N6B S4B C46B 101.4(8) . . ?
S4B N6B S3B 125.5(9) . . ?
F9B C45B F8B 109.9(17) . . ?
F9B C45B F7B 108.0(14) . . ?
F8B C45B F7B 106.8(15) . . ?
F9B C45B S3B 113.8(12) . . ?
F8B C45B S3B 109.9(12) . . ?
F7B C45B S3B 108.1(13) . . ?
F11B C46B F12B 106.4(16) . . ?
F11B C46B F10B 105.8(15) . . ?
F12B C46B F10B 104.4(16) . . ?
F11B C46B S4B 117.2(15) . . ?
F12B C46B S4B 110.3(13) . . ?
F10B C46B S4B 111.8(12) . . ?
C55 C53 C54 120.2(3) 5_666 . ?
C55 C53 H53 119.9 5_666 . ?
C54 C53 H53 119.9 . . ?
C55 C54 C53 119.4(4) . . ?
C55 C54 H54 120.3 . . ?
C53 C54 H54 120.3 . . ?
C53 C55 C54 120.4(3) 5_666 . ?
C53 C55 H55 119.8 5_666 . ?
C54 C55 H55 119.8 . . ?

loop_
_geom_bond_atom_site_label_1
_geom_bond_atom_site_label_2
_geom_bond_distance
_geom_bond_site_symmetry_2
_geom_bond_publ_flag
Au1 P1 2.3145(8) . ?
Au1 P2 2.3187(8) . ?
Au1 Ag1 2.7683(4) . ?
Ag1 N3 2.244(3) . ?
Ag1 N1 2.376(3) . ?
Ag1 N2 2.383(3) . ?
Ag1 N4 2.443(3) . ?
S1 O1 1.429(3) . ?
S1 O2 1.433(3) . ?
S1 N5 1.580(3) . ?
S1 C43 1.825(4) . ?
S2 O3 1.424(3) . ?
S2 O4 1.432(3) . ?
S2 N5 1.578(3) . ?
S2 C44 1.821(4) . ?
P1 C1 1.810(3) . ?
P1 C7 1.816(3) . ?
P1 C25 1.830(3) . ?
P2 C19 1.801(3) . ?
P2 C13 1.807(3) . ?
P2 C31 1.825(3) . ?
F1 C43 1.332(4) . ?
F2 C43 1.324(4) . ?
F3 C43 1.336(4) . ?
F4 C44 1.337(4) . ?
F5 C44 1.333(4) . ?
F6 C44 1.325(4) . ?
N1 C29 1.338(4) . ?
N1 C25 1.343(4) . ?
N2 C31 1.342(4) . ?
N2 C35 1.343(4) . ?
N3 C37 1.342(5) . ?
N3 C41 1.352(4) . ?
N4 C36 1.458(4) . ?
N4 C30 1.467(4) . ?
N4 C42 1.467(4) . ?
C1 C6 1.390(4) . ?
C1 C2 1.401(4) . ?
C2 C3 1.378(5) . ?
C2 H2 0.9500 . ?
C3 C4 1.397(5) . ?
C3 H3 0.9500 . ?
C4 C5 1.380(5) . ?
C4 H4 0.9500 . ?
C5 C6 1.395(5) . ?
C5 H5 0.9500 . ?
C6 H6 0.9500 . ?
C7 C8 1.391(4) . ?
C7 C12 1.397(4) . ?
C8 C9 1.392(5) . ?
C8 H8 0.9500 . ?
C9 C10 1.383(6) . ?
C9 H9 0.9500 . ?
C10 C11 1.385(6) . ?
C10 H10 0.9500 . ?
C11 C12 1.389(5) . ?
C11 H11 0.9500 . ?
C12 H12 0.9500 . ?
C13 C14 1.392(4) . ?
C13 C18 1.396(5) . ?
C14 C15 1.387(5) . ?
C14 H14 0.9500 . ?
C15 C16 1.376(6) . ?
C15 H15 0.9500 . ?
C16 C17 1.376(6) . ?
C16 H16 0.9500 . ?
C17 C18 1.390(5) . ?
C17 H17 0.9500 . ?
C18 H18 0.9500 . ?
C19 C20 1.393(4) . ?
C19 C24 1.402(5) . ?
C20 C21 1.386(5) . ?
C20 H20 0.9500 . ?
C21 C22 1.376(7) . ?
C21 H21 0.9500 . ?
C22 C23 1.379(7) . ?
C22 H22 0.9500 . ?
C23 C24 1.390(5) . ?
C23 H23 0.9500 . ?
C24 H24 0.9500 . ?
C25 C26 1.385(4) . ?
C26 C27 1.388(4) . ?
C26 H26 0.9500 . ?
C27 C28 1.379(5) . ?
C27 H27 0.9500 . ?
C28 C29 1.399(4) . ?
C28 H28 0.9500 . ?
C29 C30 1.512(4) . ?
C30 H30A 0.9900 . ?
C30 H30B 0.9900 . ?
C31 C32 1.385(4) . ?
C32 C33 1.388(4) . ?
C32 H32 0.9500 . ?
C33 C34 1.379(5) . ?
C33 H33 0.9500 . ?
C34 C35 1.396(4) . ?
C34 H34 0.9500 . ?
C35 C36 1.517(4) . ?
C36 H36A 0.9900 . ?
C36 H36B 0.9900 . ?
C37 C38 1.385(5) . ?
C37 H37 0.9500 . ?
C38 C39 1.377(6) . ?
C38 H38 0.9500 . ?
C39 C40 1.383(5) . ?
C39 H39 0.9500 . ?
C40 C41 1.386(5) . ?
C40 H40 0.9500 . ?
C41 C42 1.510(5) . ?
C42 H42A 0.9900 . ?
C42 H42B 0.9900 . ?
C47 C52 1.367(8) . ?
C47 C48 1.372(8) . ?
C47 H47 0.9500 . ?
C48 C49 1.353(8) . ?
C48 H48 0.9500 . ?
C49 C50 1.413(8) . ?
C49 H49 0.9500 . ?
C50 C51 1.344(8) . ?
C50 H50 0.9500 . ?
C51 C52 1.403(9) . ?
C51 H51 0.9500 . ?
C52 H52 0.9500 . ?
S3A O6A 1.425(5) . ?
S3A O7A 1.441(4) . ?
S3A N6A 1.590(6) . ?
S3A C45A 1.791(7) . ?
S4A O8A 1.405(6) . ?
S4A O9A 1.444(4) . ?
S4A N6A 1.576(5) . ?
S4A C46A 1.806(6) . ?
F7A C45A 1.366(9) . ?
F8A C45A 1.346(7) . ?
F9A C45A 1.302(7) . ?
F10A C46A 1.314(8) . ?
F11A C46A 1.322(7) . ?
F12A C46A 1.307(7) . ?
S3B O7B 1.380(14) . ?
S3B O6B 1.443(14) . ?
S3B N6B 1.567(13) . ?
S3B C45B 1.816(15) . ?
S4B O8B 1.411(14) . ?
S4B O9B 1.458(15) . ?
S4B N6B 1.555(11) . ?
S4B C46B 1.797(13) . ?
F7B C45B 1.354(17) . ?
F8B C45B 1.341(16) . ?
F9B C45B 1.327(16) . ?
F10B C46B 1.353(17) . ?
F11B C46B 1.321(17) . ?
F12B C46B 1.335(17) . ?
C53 C55 1.380(6) 5_666 ?
C53 C54 1.389(5) . ?
C53 H53 0.9500 . ?
C54 C55 1.383(5) . ?
C54 H54 0.9500 . ?
C55 H55 0.9500 . ?
